data_7035274
loop_
_publ_author_name
'Lawler, James M. M.'
'Manuel, Pascal'
'Thompson, Amber L.'
'Saines, Paul J.'

_publ_section_title
;
 Probing ferroic transitions in a multiferroic framework family: a neutron
 diffraction study of the ammonium transition metal formates.
;
_journal_issue 25
_journal_name_full 'Dalton transactions (Cambridge, England : 2003)'
_journal_page_first 11613
_journal_page_last 11620
_journal_paper_doi 10.1039/c5dt00733j
_journal_volume 44
_journal_year 2015
_chemical_absolute_configuration ad
_chemical_formula_moiety 'C3 H7 Mn1 N1 O6'
_chemical_formula_sum 'C3 H7 Mn N O6'
_chemical_formula_weight 208.02
_chemical_melting_point ?
_space_group_IT_number 173
_symmetry_cell_setting hexagonal
_symmetry_space_group_name_Hall 'P 6c'
_symmetry_space_group_name_H-M 'P 63'
_atom_sites_solution_hydrogens difmap
_atom_sites_solution_primary other
_audit_creation_date 2015-02-06
_audit_creation_method CRYSTALS_ver_14.61
_audit_update_record
;
2015-02-10 deposited with the CCDC.
2015-05-28 downloaded from the CCDC.
;
_cell_angle_alpha 90
_cell_angle_beta 90
_cell_angle_gamma 120
_cell_formula_units_Z 6
_cell_length_a 12.65088(13)
_cell_length_b 12.65088(13)
_cell_length_c 8.54951(9)
_cell_measurement_reflns_used 7771
_cell_measurement_temperature 30
_cell_measurement_theta_max 32
_cell_measurement_theta_min 3
_cell_volume 1184.99(2)
_computing_cell_refinement 'CrysAlis, (Oxford Diffraction, 2002)'
_computing_data_collection 'CrystalClear-SM Expert 2.0 r4 (Rigaku, 2009)'
_computing_data_reduction 'CrysAlis, (Oxford Diffraction, 2002)'
_computing_molecular_graphics 'CAMERON (Watkin et al., 1996)'
_computing_publication_material 'CRYSTALS (Betteridge et al., 2003)'
_computing_structure_refinement 'CRYSTALS (Betteridge et al., 2003)'
_computing_structure_solution 'Refinement of known structure'
_diffrn_ambient_temperature 30
_diffrn_detector CCD
_diffrn_measured_fraction_theta_full 0.997
_diffrn_measured_fraction_theta_max 0.982
_diffrn_measurement_device 'CrystalLogic Kappa (3 circle)'
_diffrn_measurement_device_type 'Rigaku Saturn724+ (2x2 bin mode)'
_diffrn_measurement_method 'profile data from \w-scans'
_diffrn_radiation_monochromator Synchrotron
_diffrn_radiation_type Synchrotron
_diffrn_radiation_wavelength 0.68890
_diffrn_reflns_av_R_equivalents 0.044
_diffrn_reflns_limit_h_max 19
_diffrn_reflns_limit_h_min -19
_diffrn_reflns_limit_k_max 19
_diffrn_reflns_limit_k_min -19
_diffrn_reflns_limit_l_max 13
_diffrn_reflns_limit_l_min -12
_diffrn_reflns_number 26983
_diffrn_reflns_theta_full 30.510
_diffrn_reflns_theta_max 31.782
_diffrn_reflns_theta_min 1.802
_diffrn_source Synchrotron
_diffrn_standards_number 0
_exptl_absorpt_coefficient_mu 1.657
_exptl_absorpt_correction_T_max 1.00
_exptl_absorpt_correction_T_min 0.72
_exptl_absorpt_correction_type multi-scan
_exptl_absorpt_process_details 'CrysAlis, (Oxford Diffraction, 2002)'
_exptl_crystal_colour clear_pale_colourless
_exptl_crystal_density_diffrn 1.749
_exptl_crystal_density_meas ?
_exptl_crystal_density_method 'not measured'
_exptl_crystal_description plate
_exptl_crystal_F_000 630.000
_exptl_crystal_size_max 0.010
_exptl_crystal_size_mid 0.010
_exptl_crystal_size_min 0.005
_refine_diff_density_max 0.67
_refine_diff_density_min -0.65
_refine_ls_abs_structure_details 'Flack (1983), 1333 Friedel-pairs'
_refine_ls_abs_structure_Flack 0.07(2)
_refine_ls_extinction_method None
_refine_ls_goodness_of_fit_ref 0.9457
_refine_ls_hydrogen_treatment mixed
_refine_ls_matrix_type full
_refine_ls_number_parameters 131
_refine_ls_number_reflns 2863
_refine_ls_number_restraints 55
_refine_ls_R_factor_all 0.0388
_refine_ls_R_factor_gt 0.0351
_refine_ls_shift/su_max 0.0059250
_refine_ls_shift/su_mean 0.0004463
_refine_ls_structure_factor_coef Fsqd
_refine_ls_weighting_details
;
 Method, part 1, Chebychev polynomial, (Watkin, 1994, Prince, 1982) 
 [weight] = 1.0/[A~0~*T~0~(x)+A~1~*T~1~(x) ... +A~n-1~]*T~n-1~(x)] 
 where A~i~ are the Chebychev coefficients listed below and x= Fcalc/Fmax 
 Method = Robust Weighting (Prince, 1982) 
 W = [weight] * [1-(deltaF/6*sigmaF)^2^]^2^ 
 A~i~ are: 
 0.166E+04 0.266E+04 0.165E+04 689. 169. 
;
_refine_ls_weighting_scheme calc
_refine_ls_wR_factor_all 0.0744
_refine_ls_wR_factor_gt 0.0702
_refine_ls_wR_factor_ref 0.0744
_reflns_limit_h_max 0
_reflns_limit_h_min -16
_reflns_limit_k_max 19
_reflns_limit_k_min 0
_reflns_limit_l_max 13
_reflns_limit_l_min -12
_reflns_number_gt 2736
_reflns_number_total 2878
_reflns_threshold_expression I>2.0\s(I)
_oxford_diffrn_Wilson_B_factor 0.48
_oxford_diffrn_Wilson_scale 0.04
_oxford_refine_ls_r_factor_ref 0.0388
_oxford_refine_ls_scale 4.98(7)
_oxford_reflns_number_all 2863
_oxford_reflns_threshold_expression_ref I>-3.0\s(I)
_oxford_structure_analysis_title 002jmml13
_cod_data_source_file c5dt00733j2.cif
_cod_data_source_block Mn-Formate
_cod_depositor_comments
;
The following automatic conversions were performed:

'_chemical_melting_point' value 'not measured' was changed to '?' -
the value is undefined or not given.

'_atom_sites_solution_primary' value 'Other' changed to 'other'
according to
/usr/data/users/saulius/crontab/automatic-downloads/rss-feeds/RSC/lib/dictionaries/cif_core.dic
dictionary named 'cif_core.dic' version 2.4.2 from 2011-04-26.

'_exptl_crystal_density_meas' value 'not measured' was changed to '?'
- the value is perceived as not measured.

Automatic conversion script
Id: cif_fix_values 3271 2015-04-21 07:52:19Z andrius 

 Adding full bibliography for 7035273--7035275.cif.
;
_cod_original_cell_volume 1184.987(12)
_cod_original_sg_symbol_H-M 'P 63 '
_cod_original_formula_sum 'C3 H7 Mn1 N1 O6'
_cod_database_code 7035274

loop_
_symmetry_equiv_pos_as_xyz
x,y,z
x-y,x,z+1/2
-y,x-y,z
-x,-y,z+1/2
-x+y,-x,z
y,-x+y,z+1/2

loop_
_atom_site_label
_atom_site_type_symbol
_atom_site_fract_x
_atom_site_fract_y
_atom_site_fract_z
_atom_site_U_iso_or_equiv
_atom_site_occupancy
_atom_site_adp_type
_atom_site_refinement_flags_posn
_atom_site_refinement_flags_adp
C1 C 0.6204(2) 0.8125(2) 0.6556(3) 0.0153 1.0000 Uani D .
C2 C 0.51526(19) 0.46776(19) 0.6535(3) 0.0111 1.0000 Uani D .
C3 C 0.84836(18) 0.71366(18) 0.6940(3) 0.0057 1.0000 Uani D .
Mn1 Mn 0.66943(2) 0.66398(2) 0.41885(16) 0.0048 1.0000 Uani . .
O1 O 0.56676(14) 0.72614(14) 0.5625(2) 0.0098 1.0000 Uani D .
O2 O 0.57205(15) 0.83451(14) 0.7706(2) 0.0088 1.0000 Uani D .
O3 O 0.60161(14) 0.49972(14) 0.5614(2) 0.0087 1.0000 Uani D .
O4 O 0.49091(13) 0.39816(14) 0.7689(2) 0.0087 1.0000 Uani D .
O5 O 0.82729(14) 0.75692(14) 0.5735(2) 0.0087 1.0000 Uani D .
O6 O 0.94017(14) 0.77094(14) 0.7812(2) 0.0086 1.0000 Uani D .
N1 N 0.3333 0.6667 0.3669(4) 0.0113 1.0000 Uani DS T
N2 N 0.6667 0.3333 0.3699(4) 0.0099 1.0000 Uani DS T
N3 N 1.0000 1.0000 0.9762(4) 0.0082 1.0000 Uani DS T
H1 H 0.7038(16) 0.8671(15) 0.637(2) 0.017(2) 1.0000 Uiso D .
H2 H 0.4618(15) 0.4984(13) 0.634(2) 0.014(2) 1.0000 Uiso D .
H3 H 0.7928(15) 0.6332(16) 0.720(2) 0.012(2) 1.0000 Uiso D .
H11 H 0.2640(16) 0.6598(19) 0.3289(19) 0.019(2) 1.0000 Uiso D .
H12 H 0.3333 0.6667 0.474(2) 0.015(2) 1.0000 Uiso DS .
H21 H 0.709(3) 0.299(3) 0.3358(16) 0.018(2) 1.0000 Uiso D .
H22 H 0.6667 0.3333 0.474(2) 0.015(2) 1.0000 Uiso DS .
H31 H 1.0415(18) 1.0767(16) 1.0128(19) 0.017(2) 1.0000 Uiso D .
H32 H 1.0000 1.0000 0.872(2) 0.018(2) 1.0000 Uiso DS .

loop_
_atom_site_aniso_label
_atom_site_aniso_U_11
_atom_site_aniso_U_22
_atom_site_aniso_U_33
_atom_site_aniso_U_23
_atom_site_aniso_U_13
_atom_site_aniso_U_12
C1 0.0091(9) 0.0160(10) 0.0198(11) -0.0121(8) -0.0005(8) 0.0056(8)
C2 0.0069(8) 0.0087(8) 0.0168(10) 0.0056(7) 0.0017(7) 0.0034(7)
C3 0.0065(7) 0.0075(8) 0.0019(7) 0.0010(6) 0.0016(6) 0.0027(6)
Mn1 0.00646(11) 0.00595(11) 0.00391(10) -0.00092(12) 0.00068(12) 0.00444(8)
O1 0.0112(6) 0.0076(6) 0.0103(6) -0.0042(5) 0.0011(5) 0.0044(5)
O2 0.0131(7) 0.0077(6) 0.0067(6) -0.0024(5) 0.0004(5) 0.0059(5)
O3 0.0113(6) 0.0079(6) 0.0058(6) -0.0007(5) 0.0000(5) 0.0039(5)
O4 0.0080(6) 0.0128(7) 0.0064(6) 0.0019(5) 0.0004(5) 0.0060(5)
O5 0.0097(6) 0.0072(6) 0.0080(7) 0.0018(5) -0.0010(5) 0.0033(5)
O6 0.0076(6) 0.0073(6) 0.0093(7) -0.0028(5) -0.0036(5) 0.0026(5)
N1 0.0113(8) 0.0113(8) 0.0114(13) 0.0000 0.0000 0.0056(4)
N2 0.0101(8) 0.0101(8) 0.0095(12) 0.0000 0.0000 0.0050(4)
N3 0.0083(7) 0.0083(7) 0.0079(12) 0.0000 0.0000 0.0042(3)

loop_
_atom_type_symbol
_atom_type_scat_dispersion_real
_atom_type_scat_dispersion_imag
_atom_type_scat_Cromer_Mann_a1
_atom_type_scat_Cromer_Mann_b1
_atom_type_scat_Cromer_Mann_a2
_atom_type_scat_Cromer_Mann_b2
_atom_type_scat_Cromer_Mann_a3
_atom_type_scat_Cromer_Mann_b3
_atom_type_scat_Cromer_Mann_a4
_atom_type_scat_Cromer_Mann_b4
_atom_type_scat_Cromer_Mann_c
_atom_type_scat_source
C 0.0020 0.0020 2.3100 20.8439 1.0200 10.2075 1.5886 0.5687 0.8650 51.6512 0.2156 'International Tables Vol C 4.2.6.8 and 6.1.1.4'
H 0.0000 0.0000 0.4930 10.5109 0.3229 26.1257 0.1402 3.1424 0.0408 57.7998 0.0030 'International Tables Vol C 4.2.6.8 and 6.1.1.4'
N 0.0040 0.0030 12.2126 0.0057 3.1322 9.8933 2.0125 28.9975 1.1663 0.5826 -11.5290 'International Tables Vol C 4.2.6.8 and 6.1.1.4'
O 0.0070 0.0060 3.0485 13.2771 2.2868 5.7011 1.5463 0.3239 0.8670 32.9089 0.2508 'International Tables Vol C 4.2.6.8 and 6.1.1.4'
Mn 0.3290 0.6900 11.2819 5.3409 7.3573 0.3432 3.0193 17.8674 2.2441 83.7543 1.0896 'International Tables Vol C 4.2.6.8 and 6.1.1.4'

loop_
_geom_angle_atom_site_label_1
_geom_angle_site_symmetry_1
_geom_angle_atom_site_label_2
_geom_angle_atom_site_label_3
_geom_angle_site_symmetry_3
_geom_angle
_geom_angle_publ_flag
O1 . C1 O2 . 125.5(2) yes
O1 . C1 H1 . 117.1(12) no
O2 . C1 H1 . 117.4(12) no
O3 . C2 O4 . 126.6(2) yes
O3 . C2 H2 . 116.6(12) no
O4 . C2 H2 . 116.8(12) no
O5 . C3 O6 . 124.75(19) yes
O5 . C3 H3 . 117.6(12) no
O6 . C3 H3 . 117.6(12) no
O4 4_664 Mn1 O6 6_564 91.32(6) yes
O4 4_664 Mn1 O2 2_654 90.60(6) yes
O6 6_564 Mn1 O2 2_654 90.22(6) yes
O4 4_664 Mn1 O1 . 81.27(6) yes
O6 6_564 Mn1 O1 . 97.04(6) yes
O2 2_654 Mn1 O1 . 169.20(6) yes
O4 4_664 Mn1 O3 . 97.62(6) yes
O6 6_564 Mn1 O3 . 169.14(6) yes
O2 2_654 Mn1 O3 . 83.57(6) yes
O1 . Mn1 O3 . 90.42(6) yes
O4 4_664 Mn1 O5 . 169.28(6) yes
O6 6_564 Mn1 O5 . 82.45(6) yes
O2 2_654 Mn1 O5 . 98.11(6) yes
O1 . Mn1 O5 . 90.80(6) yes
O3 . Mn1 O5 . 89.59(6) yes
Mn1 . O1 C1 . 120.76(15) yes
Mn1 6_565 O2 C1 . 124.68(15) yes
Mn1 . O3 C2 . 121.92(14) yes
Mn1 4_665 O4 C2 . 124.87(14) yes
Mn1 . O5 C3 . 126.73(13) yes
Mn1 2_655 O6 C3 . 119.41(13) yes
H11 3_665 N1 H11 5_565 107.6(11) no
H11 3_665 N1 H11 . 107.6(11) no
H11 5_565 N1 H11 . 107.6(11) no
H11 3_665 N1 H12 . 111.2 no
H11 5_565 N1 H12 . 111.2 no
H11 . N1 H12 . 111.2 no
H21 5_665 N2 H21 3_655 109.9(8) no
H21 5_665 N2 H21 . 109.9(8) no
H21 3_655 N2 H21 . 109.9(8) no
H21 5_665 N2 H22 . 109.1 no
H21 3_655 N2 H22 . 109.1 no
H21 . N2 H22 . 109.1 no
H31 5_675 N3 H31 3_765 108.6(11) no
H31 5_675 N3 H31 . 108.6(11) no
H31 3_765 N3 H31 . 108.6(11) no
H31 5_675 N3 H32 . 110.4 no
H31 3_765 N3 H32 . 110.4 no
H31 . N3 H32 . 110.4 no

loop_
_geom_bond_atom_site_label_1
_geom_bond_atom_site_label_2
_geom_bond_site_symmetry_2
_geom_bond_distance
_geom_bond_publ_flag
C1 O1 . 1.244(3) yes
C1 O2 . 1.260(3) yes
C1 H1 . 0.941(18) no
C2 O3 . 1.239(3) yes
C2 O4 . 1.254(3) yes
C2 H2 . 0.947(18) no
C3 O5 . 1.256(2) yes
C3 O6 . 1.260(2) yes
C3 H3 . 0.930(18) no
Mn1 O4 4_664 2.1865(15) yes
Mn1 O6 6_564 2.1856(16) yes
Mn1 O2 2_654 2.1688(15) yes
Mn1 O1 . 2.1989(16) yes
Mn1 O3 . 2.1808(15) yes
Mn1 O5 . 2.1844(16) yes
N1 H11 3_665 0.898(18) no
N1 H11 5_565 0.898(18) no
N1 H11 . 0.898(18) no
N1 H12 . 0.912 no
N2 H21 5_665 0.892(18) no
N2 H21 3_655 0.892(18) no
N2 H21 . 0.892(18) no
N2 H22 . 0.890 no
N3 H31 5_675 0.898(17) no
N3 H31 3_765 0.898(17) no
N3 H31 . 0.898(17) no
N3 H32 . 0.889 no

loop_
_geom_hbond_atom_site_label_D
_geom_hbond_atom_site_label_H
_geom_hbond_atom_site_label_A
_geom_hbond_site_symmetry_A
_geom_hbond_angle_DHA
_geom_hbond_distance_DH
_geom_hbond_distance_HA
_geom_hbond_distance_DA
_geom_hbond_publ_flag
C1 H1 O6 5_675 125.1(15) 0.941 2.475 3.114(4) yes
C2 H2 O2 5_565 124.8(15) 0.947 2.505 3.142(4) yes
C3 H3 O3 . 123.2(15) 0.930 2.540 3.147(4) yes
N1 H11 O4 2_554 127.9(17) 0.898 2.212 2.853(4) yes
N2 H21 O2 6_554 166(3) 0.892 1.942 2.817(4) yes
N3 H31 O5 4_775 164.2(19) 0.898 1.990 2.864(4) yes
